data_7132367
loop_
_publ_author_name
'Zou, Minzhu'
'Waldie, Kate MacKenzie'

_publ_section_title
;
 Redox-Active Ligand Promoted Electrophile Addition at Cobalt
;
_journal_name_full 'Chemical Communications'
_journal_paper_doi 10.1039/D3CC04869A
_journal_year 2023
_chemical_formula_sum 'C19 H23 Co F6 N2 O3 S'
_chemical_formula_weight 532.38
_space_group_crystal_system orthorhombic
_space_group_IT_number 31
_space_group_name_Hall 'P 2ac -2'
_space_group_name_H-M_alt 'P m n 21'
_atom_sites_solution_hydrogens geom
_audit_creation_method SHELXL-2018/3
_audit_update_record
;
2023-08-05 deposited with the CCDC.	2023-11-16 downloaded from the CCDC.
;
_cell_angle_alpha 90
_cell_angle_beta 90
_cell_angle_gamma 90
_cell_formula_units_Z 2
_cell_length_a 10.9754(5)
_cell_length_b 9.2478(5)
_cell_length_c 11.0627(5)
_cell_measurement_reflns_used 10539
_cell_measurement_temperature 100(2)
_cell_measurement_theta_max 78.7740
_cell_measurement_theta_min 4.0190
_cell_volume 1122.85(9)
_computing_cell_refinement 'CrysAlisPro 1.171.42.71a (Rigaku OD, 2022)'
_computing_data_collection 'CrysAlisPro 1.171.42.71a (Rigaku OD, 2022)'
_computing_data_reduction 'CrysAlisPro 1.171.42.71a (Rigaku OD, 2022)'
_computing_structure_refinement 'SHELXL-2018/3 (Sheldrick, 2018)'
_computing_structure_solution 'SHELXT 2018/2 (Sheldrick, 2018)'
_diffrn_ambient_temperature 100(2)
_diffrn_detector_area_resol_mean 10.0000
_diffrn_measured_fraction_theta_full 1.000
_diffrn_measured_fraction_theta_max 1.000
_diffrn_measurement_device_type 'XtaLAB Synergy, Dualflex, HyPix'
_diffrn_measurement_method '\w scans'
_diffrn_radiation_type CuK\a
_diffrn_radiation_wavelength 1.54184
_diffrn_reflns_av_R_equivalents 0.0365
_diffrn_reflns_av_unetI/netI 0.0176
_diffrn_reflns_Laue_measured_fraction_full 1.000
_diffrn_reflns_Laue_measured_fraction_max 1.000
_diffrn_reflns_limit_h_max 13
_diffrn_reflns_limit_h_min -13
_diffrn_reflns_limit_k_max 11
_diffrn_reflns_limit_k_min -11
_diffrn_reflns_limit_l_max 11
_diffrn_reflns_limit_l_min -13
_diffrn_reflns_number 14152
_diffrn_reflns_point_group_measured_fraction_full 0.921
_diffrn_reflns_point_group_measured_fraction_max 0.911
_diffrn_reflns_theta_full 67.684
_diffrn_reflns_theta_max 74.448
_diffrn_reflns_theta_min 4.782
_diffrn_source 'micro-focus sealed X-ray tube'
_exptl_absorpt_coefficient_mu 7.541
_exptl_absorpt_correction_T_max 1.00000
_exptl_absorpt_correction_T_min 0.55850
_exptl_absorpt_correction_type multi-scan
_exptl_absorpt_process_details
; 
CrysAlisPro 1.171.42.71a (Rigaku Oxford Diffraction, 2022) 
Empirical absorption correction using spherical harmonics, 
implemented in SCALE3 ABSPACK scaling algorithm. 
;
_exptl_crystal_colour red
_exptl_crystal_density_diffrn 1.575
_exptl_crystal_description block
_exptl_crystal_F_000 544
_exptl_crystal_size_max 0.170
_exptl_crystal_size_mid 0.060
_exptl_crystal_size_min 0.040
_refine_diff_density_max 0.622
_refine_diff_density_min -0.685
_refine_diff_density_rms 0.059
_refine_ls_abs_structure_details
; 
 Flack x determined using 856 quotients [(I+)-(I-)]/[(I+)+(I-)] 
 (Parsons, Flack and Wagner, Acta Cryst. B69 (2013) 249-259). 
;
_refine_ls_abs_structure_Flack -0.029(3)
_refine_ls_extinction_method none
_refine_ls_goodness_of_fit_ref 1.088
_refine_ls_hydrogen_treatment constr
_refine_ls_matrix_type full
_refine_ls_number_parameters 159
_refine_ls_number_reflns 2204
_refine_ls_number_restraints 1
_refine_ls_restrained_S_all 1.088
_refine_ls_R_factor_all 0.0345
_refine_ls_R_factor_gt 0.0340
_refine_ls_shift/su_max 0.000
_refine_ls_shift/su_mean 0.000
_refine_ls_structure_factor_coef Fsqd
_refine_ls_weighting_details 'w=1/[\s^2^(Fo^2^)+(0.0370P)^2^+1.2793P] where P=(Fo^2^+2Fc^2^)/3'
_refine_ls_weighting_scheme calc
_refine_ls_wR_factor_gt 0.0853
_refine_ls_wR_factor_ref 0.0856
_reflns_Friedel_coverage 0.731
_reflns_Friedel_fraction_full 0.832
_reflns_Friedel_fraction_max 0.813
_reflns_number_gt 2163
_reflns_number_total 2204
_reflns_threshold_expression 'I > 2\s(I)'
_cod_data_source_file d3cc04869a2.cif
_cod_data_source_block MZ-7-98_Co-CF3_final
_cod_database_code 7132367
_shelx_shelxl_version_number 2018/3
_shelx_space_group_comment
; 
The symmetry employed for this shelxl refinement is uniquely defined 
by the following loop, which should always be used as a source of 
symmetry information in preference to the above space-group names. 
They are only intended as comments. 
;

loop_
_space_group_symop_operation_xyz
'x, y, z'
'-x+1/2, -y, z+1/2'
'x+1/2, -y, z+1/2'
'-x, y, z'

loop_
_atom_site_label
_atom_site_type_symbol
_atom_site_fract_x
_atom_site_fract_y
_atom_site_fract_z
_atom_site_U_iso_or_equiv
_atom_site_adp_type
_atom_site_occupancy
_atom_site_site_symmetry_order
_atom_site_calc_flag
_atom_site_refinement_flags_posn
_atom_site_refinement_flags_adp
_atom_site_refinement_flags_occupancy
_atom_site_disorder_assembly
_atom_site_disorder_group
Co1 Co -0.500000 -0.80751(8) -0.72094(7) 0.0200(2) Uani 1 2 d S T P . .
S1 S -0.500000 -0.99890(15) -0.16359(13) 0.0253(3) Uani 1 2 d S T P . .
F1 F -0.500000 -0.5409(4) -0.5949(3) 0.0373(9) Uani 1 2 d S T P . .
F2 F -0.4016(3) -0.7088(3) -0.5038(2) 0.0393(7) Uani 1 1 d . . . . .
F3 F -0.500000 -0.7381(4) -0.0724(4) 0.0542(13) Uani 1 2 d S T P . .
F4 F -0.4017(4) -0.7591(3) -0.2388(3) 0.0779(13) Uani 1 1 d . . . . .
O1 O -0.500000 -1.0496(5) -0.2861(4) 0.0436(12) Uani 1 2 d S T P . .
O2 O -0.3899(3) -1.0269(4) -0.0965(3) 0.0358(7) Uani 1 1 d . . . . .
N1 N -0.3848(3) -0.6826(3) -0.7951(3) 0.0236(7) Uani 1 1 d . . . . .
C1 C -0.4331(4) -0.5651(4) -0.8409(3) 0.0242(8) Uani 1 1 d . . . . .
C2 C -0.3704(5) -0.4423(4) -0.8906(4) 0.0308(9) Uani 1 1 d . . . . .
H2 H -0.283910 -0.440638 -0.892644 0.037 Uiso 1 1 calc R U . . .
C3 C -0.4346(5) -0.3296(4) -0.9343(4) 0.0387(11) Uani 1 1 d . . . . .
H3 H -0.392362 -0.248274 -0.965808 0.046 Uiso 1 1 calc R U . . .
C4 C -0.2508(4) -0.7102(4) -0.7979(4) 0.0284(9) Uani 1 1 d . . . . .
H4 H -0.238500 -0.805784 -0.757470 0.034 Uiso 1 1 calc R U . . .
C5 C -0.1782(4) -0.6008(5) -0.7236(5) 0.0452(11) Uani 1 1 d . . . . .
H5A H -0.223739 -0.576282 -0.650161 0.068 Uiso 1 1 calc R U . . .
H5B H -0.165051 -0.513119 -0.771604 0.068 Uiso 1 1 calc R U . . .
H5C H -0.099391 -0.642764 -0.701334 0.068 Uiso 1 1 calc R U . . .
C6 C -0.2051(4) -0.7287(5) -0.9270(4) 0.0374(11) Uani 1 1 d . . . . .
H6A H -0.207441 -0.635211 -0.968681 0.056 Uiso 1 1 calc R U . . .
H6B H -0.257275 -0.797835 -0.969738 0.056 Uiso 1 1 calc R U . . .
H6C H -0.121205 -0.764904 -0.925637 0.056 Uiso 1 1 calc R U . . .
C7 C -0.500000 -0.9843(6) -0.6020(6) 0.0292(13) Uani 1 2 d S T P . .
H7 H -0.499999 -0.977938 -0.511810 0.035 Uiso 1 2 calc R U P . .
C8 C -0.6046(4) -0.9889(4) -0.6759(5) 0.0291(9) Uani 1 1 d . . . . .
H8 H -0.691218 -0.988668 -0.647788 0.035 Uiso 1 1 calc R U . . .
C9 C -0.5634(4) -0.9986(4) -0.7990(4) 0.0309(9) Uani 1 1 d . . . . .
H9 H -0.616725 -1.005693 -0.872092 0.037 Uiso 1 1 calc R U . . .
C10 C -0.500000 -0.6864(7) -0.5760(5) 0.0294(13) Uani 1 2 d S T P . .
C11 C -0.500000 -0.8034(6) -0.1793(6) 0.0430(18) Uani 1 2 d S T P . .

loop_
_atom_site_aniso_label
_atom_site_aniso_U_11
_atom_site_aniso_U_22
_atom_site_aniso_U_33
_atom_site_aniso_U_23
_atom_site_aniso_U_13
_atom_site_aniso_U_12
Co1 0.0269(4) 0.0200(4) 0.0129(4) 0.0029(4) 0.000 0.000
S1 0.0330(7) 0.0229(6) 0.0199(7) 0.0014(5) 0.000 0.000
F1 0.067(3) 0.0258(17) 0.0190(18) -0.0040(14) 0.000 0.000
F2 0.0532(17) 0.0446(15) 0.0202(13) 0.0004(11) -0.0130(12) -0.0032(12)
F3 0.105(4) 0.030(2) 0.028(2) -0.0107(16) 0.000 0.000
F4 0.146(4) 0.0433(16) 0.044(2) 0.0009(17) 0.033(2) -0.036(2)
O1 0.068(3) 0.034(2) 0.029(3) -0.009(2) 0.000 0.000
O2 0.0285(15) 0.0440(17) 0.0348(18) 0.0058(14) 0.0013(14) 0.0020(13)
N1 0.0350(18) 0.0231(15) 0.0128(16) 0.0000(13) -0.0027(13) -0.0003(14)
C1 0.042(2) 0.0195(17) 0.0111(18) -0.0020(14) 0.0000(17) -0.0018(17)
C2 0.053(3) 0.0217(17) 0.018(2) 0.0006(15) 0.0027(19) -0.0042(19)
C3 0.077(3) 0.0204(18) 0.018(2) 0.0025(17) 0.004(2) -0.005(2)
C4 0.027(2) 0.031(2) 0.027(2) 0.0054(17) 0.0001(17) -0.0050(16)
C5 0.045(3) 0.052(3) 0.038(3) 0.000(3) -0.014(3) -0.011(2)
C6 0.033(2) 0.045(2) 0.034(3) 0.005(2) 0.0068(19) 0.000(2)
C7 0.045(3) 0.019(3) 0.024(3) 0.008(2) 0.000 0.000
C8 0.032(2) 0.0188(17) 0.036(2) 0.0093(16) -0.0007(19) -0.0038(16)
C9 0.049(2) 0.0153(17) 0.028(2) -0.0005(16) -0.008(2) -0.0030(17)
C10 0.042(3) 0.031(3) 0.015(3) 0.000(2) 0.000 0.000
C11 0.088(6) 0.021(3) 0.020(3) 0.001(2) 0.000 0.000

loop_
_atom_type_symbol
_atom_type_description
_atom_type_scat_dispersion_real
_atom_type_scat_dispersion_imag
_atom_type_scat_source
C C 0.0181 0.0091 'International Tables Vol C Tables 4.2.6.8 and 6.1.1.4'
H H 0.0000 0.0000 'International Tables Vol C Tables 4.2.6.8 and 6.1.1.4'
Co Co -2.3653 3.6143 'International Tables Vol C Tables 4.2.6.8 and 6.1.1.4'
F F 0.0727 0.0534 'International Tables Vol C Tables 4.2.6.8 and 6.1.1.4'
N N 0.0311 0.0180 'International Tables Vol C Tables 4.2.6.8 and 6.1.1.4'
O O 0.0492 0.0322 'International Tables Vol C Tables 4.2.6.8 and 6.1.1.4'
S S 0.3331 0.5567 'International Tables Vol C Tables 4.2.6.8 and 6.1.1.4'

loop_
_geom_angle_atom_site_label_1
_geom_angle_atom_site_label_2
_geom_angle_atom_site_label_3
_geom_angle
_geom_angle_site_symmetry_1
_geom_angle_site_symmetry_3
_geom_angle_publ_flag
N1 Co1 N1 83.5(2) . 4_455 ?
N1 Co1 C10 90.35(17) . . ?
N1 Co1 C10 90.35(17) 4_455 . ?
N1 Co1 C9 96.55(16) . 4_455 ?
N1 Co1 C9 123.93(17) 4_455 4_455 ?
C10 Co1 C9 145.5(2) . 4_455 ?
N1 Co1 C9 123.93(17) . . ?
N1 Co1 C9 96.55(16) 4_455 . ?
C10 Co1 C9 145.5(2) . . ?
C9 Co1 C9 39.0(3) 4_455 . ?
N1 Co1 C8 103.00(15) . 4_455 ?
N1 Co1 C8 162.86(17) 4_455 4_455 ?
C10 Co1 C8 105.3(2) . 4_455 ?
C9 Co1 C8 40.26(18) 4_455 4_455 ?
C9 Co1 C8 66.59(17) . 4_455 ?
N1 Co1 C8 162.86(17) . . ?
N1 Co1 C8 102.99(15) 4_455 . ?
C10 Co1 C8 105.3(2) . . ?
C9 Co1 C8 66.59(17) 4_455 . ?
C9 Co1 C8 40.26(18) . . ?
C8 Co1 C8 66.5(2) 4_455 . ?
N1 Co1 C7 138.13(10) . . ?
N1 Co1 C7 138.13(10) 4_455 . ?
C10 Co1 C7 86.1(2) . . ?
C9 Co1 C7 66.4(2) 4_455 . ?
C9 Co1 C7 66.4(2) . . ?
C8 Co1 C7 39.32(15) 4_455 . ?
C8 Co1 C7 39.32(15) . . ?
O1 S1 O2 115.32(17) . 4_455 ?
O1 S1 O2 115.32(17) . . ?
O2 S1 O2 114.0(3) 4_455 . ?
O1 S1 C11 103.6(3) . . ?
O2 S1 C11 103.17(18) 4_455 . ?
O2 S1 C11 103.17(18) . . ?
C1 N1 C4 122.2(3) . . ?
C1 N1 Co1 113.7(3) . . ?
C4 N1 Co1 124.1(3) . . ?
N1 C1 C2 127.5(4) . . ?
N1 C1 C1 113.9(2) . 4_455 ?
C2 C1 C1 118.6(3) . 4_455 ?
C3 C2 C1 119.9(5) . . ?
C3 C2 H2 120.1 . . ?
C1 C2 H2 120.1 . . ?
C2 C3 C3 121.5(3) . 4_455 ?
C2 C3 H3 119.2 . . ?
C3 C3 H3 119.2 4_455 . ?
N1 C4 C6 111.3(4) . . ?
N1 C4 C5 112.9(4) . . ?
C6 C4 C5 114.0(4) . . ?
N1 C4 H4 106.0 . . ?
C6 C4 H4 106.0 . . ?
C5 C4 H4 106.0 . . ?
C4 C5 H5A 109.5 . . ?
C4 C5 H5B 109.5 . . ?
H5A C5 H5B 109.5 . . ?
C4 C5 H5C 109.5 . . ?
H5A C5 H5C 109.5 . . ?
H5B C5 H5C 109.5 . . ?
C4 C6 H6A 109.5 . . ?
C4 C6 H6B 109.5 . . ?
H6A C6 H6B 109.5 . . ?
C4 C6 H6C 109.5 . . ?
H6A C6 H6C 109.5 . . ?
H6B C6 H6C 109.5 . . ?
C8 C7 C8 109.1(6) 4_455 . ?
C8 C7 Co1 70.1(3) 4_455 . ?
C8 C7 Co1 70.1(3) . . ?
C8 C7 H7 125.5 4_455 . ?
C8 C7 H7 125.5 . . ?
Co1 C7 H7 125.5 . . ?
C7 C8 C9 107.1(4) . . ?
C7 C8 Co1 70.5(3) . . ?
C9 C8 Co1 69.6(2) . . ?
C7 C8 H8 126.4 . . ?
C9 C8 H8 126.4 . . ?
Co1 C8 H8 126.4 . . ?
C9 C9 C8 108.3(2) 4_455 . ?
C9 C9 Co1 70.52(13) 4_455 . ?
C8 C9 Co1 70.1(2) . . ?
C9 C9 H9 125.8 4_455 . ?
C8 C9 H9 125.8 . . ?
Co1 C9 H9 125.8 . . ?
F2 C10 F2 105.3(5) 4_455 . ?
F2 C10 F1 103.9(3) 4_455 . ?
F2 C10 F1 103.9(3) . . ?
F2 C10 Co1 113.2(3) 4_455 . ?
F2 C10 Co1 113.2(3) . . ?
F1 C10 Co1 116.1(4) . . ?
F3 C11 F4 107.5(4) . . ?
F3 C11 F4 107.5(4) . 4_455 ?
F4 C11 F4 108.6(6) . 4_455 ?
F3 C11 S1 111.6(5) . . ?
F4 C11 S1 110.8(3) . . ?
F4 C11 S1 110.8(3) 4_455 . ?

loop_
_geom_bond_atom_site_label_1
_geom_bond_atom_site_label_2
_geom_bond_distance
_geom_bond_site_symmetry_2
_geom_bond_publ_flag
Co1 N1 1.899(3) . ?
Co1 N1 1.899(3) 4_455 ?
Co1 C10 1.956(6) . ?
Co1 C9 2.087(4) 4_455 ?
Co1 C9 2.087(4) . ?
Co1 C8 2.093(4) 4_455 ?
Co1 C8 2.093(4) . ?
Co1 C7 2.098(6) . ?
S1 O1 1.434(5) . ?
S1 O2 1.441(3) 4_455 ?
S1 O2 1.441(3) . ?
S1 C11 1.816(6) . ?
F1 C10 1.362(7) . ?
F2 C10 1.359(4) . ?
F3 C11 1.328(8) . ?
F4 C11 1.329(5) . ?
N1 C1 1.311(5) . ?
N1 C4 1.492(5) . ?
C1 C2 1.437(6) . ?
C1 C1 1.468(8) 4_455 ?
C2 C3 1.348(6) . ?
C2 H2 0.9500 . ?
C3 C3 1.435(11) 4_455 ?
C3 H3 0.9500 . ?
C4 C6 1.524(6) . ?
C4 C5 1.527(6) . ?
C4 H4 1.0000 . ?
C5 H5A 0.9800 . ?
C5 H5B 0.9800 . ?
C5 H5C 0.9800 . ?
C6 H6A 0.9800 . ?
C6 H6B 0.9800 . ?
C6 H6C 0.9800 . ?
C7 C8 1.410(6) 4_455 ?
C7 C8 1.410(6) . ?
C7 H7 1.0000 . ?
C8 C9 1.438(6) . ?
C8 H8 1.0000 . ?
C9 C9 1.392(10) 4_455 ?
C9 H9 1.0000 . ?

loop_
_geom_torsion_atom_site_label_1
_geom_torsion_atom_site_label_2
_geom_torsion_atom_site_label_3
_geom_torsion_atom_site_label_4
_geom_torsion
_geom_torsion_site_symmetry_1
_geom_torsion_site_symmetry_2
_geom_torsion_site_symmetry_3
_geom_torsion_site_symmetry_4
_geom_torsion_publ_flag
N1 Co1 N1 C1 10.4(3) 4_455 . . . ?
C10 Co1 N1 C1 -79.9(3) . . . . ?
C9 Co1 N1 C1 133.9(3) 4_455 . . . ?
C9 Co1 N1 C1 103.9(3) . . . . ?
C8 Co1 N1 C1 174.3(3) 4_455 . . . ?
C8 Co1 N1 C1 123.9(5) . . . . ?
C7 Co1 N1 C1 -164.5(3) . . . . ?
N1 Co1 N1 C4 -172.0(2) 4_455 . . . ?
C10 Co1 N1 C4 97.7(3) . . . . ?
C9 Co1 N1 C4 -48.5(3) 4_455 . . . ?
C9 Co1 N1 C4 -78.4(4) . . . . ?
C8 Co1 N1 C4 -8.1(4) 4_455 . . . ?
C8 Co1 N1 C4 -58.5(7) . . . . ?
C7 Co1 N1 C4 13.1(5) . . . . ?
C4 N1 C1 C2 -5.2(6) . . . . ?
Co1 N1 C1 C2 172.5(3) . . . . ?
C4 N1 C1 C1 173.9(3) . . . 4_455 ?
Co1 N1 C1 C1 -8.5(3) . . . 4_455 ?
N1 C1 C2 C3 180.0(4) . . . . ?
C1 C1 C2 C3 0.9(5) 4_455 . . . ?
C1 C2 C3 C3 -1.0(5) . . . 4_455 ?
C1 N1 C4 C6 -65.4(5) . . . . ?
Co1 N1 C4 C6 117.2(3) . . . . ?
C1 N1 C4 C5 64.3(5) . . . . ?
Co1 N1 C4 C5 -113.1(4) . . . . ?
C8 C7 C8 C9 0.8(6) 4_455 . . . ?
Co1 C7 C8 C9 60.3(3) . . . . ?
C8 C7 C8 Co1 -59.6(4) 4_455 . . . ?
C7 C8 C9 C9 -0.5(4) . . . 4_455 ?
Co1 C8 C9 C9 60.43(12) . . . 4_455 ?
C7 C8 C9 Co1 -60.9(3) . . . . ?
O1 S1 C11 F3 180.000(1) . . . . ?
O2 S1 C11 F3 59.44(15) 4_455 . . . ?
O2 S1 C11 F3 -59.44(15) . . . . ?
O1 S1 C11 F4 -60.3(4) . . . . ?
O2 S1 C11 F4 179.1(4) 4_455 . . . ?
O2 S1 C11 F4 60.3(5) . . . . ?
O1 S1 C11 F4 60.3(4) . . . 4_455 ?
O2 S1 C11 F4 -60.3(5) 4_455 . . 4_455 ?
O2 S1 C11 F4 -179.1(4) . . . 4_455 ?
